data_4027130
loop_
_publ_author_name
'Jianhong Chen'
'Weimin Liu'
'Jingjin Ma'
'Haitao Xu'
'Jiasheng Wu'
'Xianglin Tang'
'Zhiyuan Fan'
'Pengfei Wang'

_publ_section_title
;
 Synthesis and Properties of Fluorescence Dyes: Tetracyclic
 Pyrazolo[3,4-b]Pyridine-Based Coumarin Chromophores with Intramolecular
 Charge Transfer Character
;
_journal_name_full 'Journal of Organic Chemistry'
_journal_page_first 3475
_journal_page_last 3482
_journal_paper_doi 10.1021/jo3002722
_journal_volume 77
_journal_year 2012
_chemical_formula_moiety 'C24 H22 N4 O2'
_chemical_formula_sum 'C24 H22 N4 O2'
_chemical_formula_weight 398.46
_chemical_name_systematic
; 
 ? 
;
_space_group_IT_number 14
_symmetry_cell_setting monoclinic
_symmetry_space_group_name_Hall '-P 2ybc'
_symmetry_space_group_name_H-M 'P 1 21/c 1'
_atom_sites_solution_hydrogens geom
_atom_sites_solution_primary direct
_atom_sites_solution_secondary difmap
_audit_creation_method SHELXL-97
_cell_angle_alpha 90.00
_cell_angle_beta 93.380(3)
_cell_angle_gamma 90.00
_cell_formula_units_Z 8
_cell_length_a 12.609(4)
_cell_length_b 15.739(3)
_cell_length_c 19.556(4)
_cell_measurement_reflns_used 657
_cell_measurement_temperature 173(2)
_cell_measurement_theta_max 27.48
_cell_measurement_theta_min 2.17
_cell_volume 3874.2(16)
_computing_cell_refinement 'CrystalClear (Rigaku Inc., 2008)'
_computing_data_collection 'CrystalClear (Rigaku Inc., 2008)'
_computing_data_reduction 'CrystalClear (Rigaku Inc., 2008)'
_computing_molecular_graphics 'XP in Siemens SHELXTL (Sheldrick, 1994)'
_computing_publication_material 'SHELX97 (Sheldrick, 1997)'
_computing_structure_refinement 'SHELXL-97 (Sheldrick, 1997)'
_computing_structure_solution 'SHELXS-97 (Sheldrick, 1990)'
_diffrn_ambient_temperature 173(2)
_diffrn_measured_fraction_theta_full 0.998
_diffrn_measured_fraction_theta_max 0.998
_diffrn_measurement_device_type 'MM007-HF CCD(Saturn 724+)'
_diffrn_measurement_method '\w scans at fixed \c = 45\%'
_diffrn_radiation_monochromator Confocal
_diffrn_radiation_source 'rotating anode'
_diffrn_radiation_type MoK\a
_diffrn_radiation_wavelength 0.71073
_diffrn_reflns_av_R_equivalents 0.0807
_diffrn_reflns_av_sigmaI/netI 0.0604
_diffrn_reflns_limit_h_max 14
_diffrn_reflns_limit_h_min -14
_diffrn_reflns_limit_k_max 18
_diffrn_reflns_limit_k_min -17
_diffrn_reflns_limit_l_max 23
_diffrn_reflns_limit_l_min -21
_diffrn_reflns_number 28790
_diffrn_reflns_theta_full 25.00
_diffrn_reflns_theta_max 25.00
_diffrn_reflns_theta_min 1.66
_exptl_absorpt_coefficient_mu 0.089
_exptl_absorpt_correction_T_max 0.9911
_exptl_absorpt_correction_T_min 0.9763
_exptl_absorpt_correction_type numerical
_exptl_absorpt_process_details 'CrystalClear (Rigaku Inc., 2008)'
_exptl_crystal_colour green
_exptl_crystal_density_diffrn 1.366
_exptl_crystal_description plate
_exptl_crystal_F_000 1680
_exptl_crystal_size_max 0.27
_exptl_crystal_size_mid 0.20
_exptl_crystal_size_min 0.10
_refine_diff_density_max 0.349
_refine_diff_density_min -0.258
_refine_diff_density_rms 0.053
_refine_ls_extinction_method none
_refine_ls_goodness_of_fit_ref 1.188
_refine_ls_hydrogen_treatment constr
_refine_ls_matrix_type full
_refine_ls_number_parameters 566
_refine_ls_number_reflns 6789
_refine_ls_number_restraints 38
_refine_ls_restrained_S_all 1.186
_refine_ls_R_factor_all 0.0952
_refine_ls_R_factor_gt 0.0814
_refine_ls_shift/su_max 0.001
_refine_ls_shift/su_mean 0.000
_refine_ls_structure_factor_coef Fsqd
_refine_ls_weighting_details 'calc w=1/[\s^2^(Fo^2^)+(0.0497P)^2^+2.4504P] where P=(Fo^2^+2Fc^2^)/3'
_refine_ls_weighting_scheme calc
_refine_ls_wR_factor_gt 0.1698
_refine_ls_wR_factor_ref 0.1784
_reflns_number_gt 5829
_reflns_number_total 6789
_reflns_threshold_expression >2sigma(I)
_cod_data_source_file jo3002722_si_006.cif
_cod_data_source_block mx417
_cod_original_cell_volume 3874.2(15)
_cod_database_code 4027130

loop_
_symmetry_equiv_pos_as_xyz
'x, y, z'
'-x, y+1/2, -z+1/2'
'-x, -y, -z'
'x, -y-1/2, z-1/2'

loop_
_atom_site_label
_atom_site_type_symbol
_atom_site_fract_x
_atom_site_fract_y
_atom_site_fract_z
_atom_site_U_iso_or_equiv
_atom_site_adp_type
_atom_site_occupancy
_atom_site_symmetry_multiplicity
_atom_site_calc_flag
_atom_site_refinement_flags
_atom_site_disorder_assembly
_atom_site_disorder_group
O1 O 0.45298(15) 0.64355(12) 0.12548(10) 0.0347(5) Uani 1 1 d . . .
O2 O 0.33330(19) 0.72566(13) 0.07547(12) 0.0509(6) Uani 1 1 d . . .
O3 O 0.44903(15) 0.34872(12) 0.56334(9) 0.0333(5) Uani 1 1 d . . .
O4 O 0.57457(17) 0.27215(13) 0.61436(10) 0.0435(6) Uani 1 1 d . . .
N1 N 0.70678(19) 0.48530(16) 0.26209(12) 0.0383(6) Uani 1 1 d D . .
N2 N 0.20010(19) 0.52314(15) -0.04428(12) 0.0357(6) Uani 1 1 d . . .
N3 N 0.22864(18) 0.37543(14) -0.06972(12) 0.0316(6) Uani 1 1 d . . .
N4 N 0.30288(18) 0.31346(15) -0.05339(12) 0.0328(6) Uani 1 1 d . . .
N5 N 0.2077(2) 0.49992(16) 0.41337(12) 0.0370(6) Uani 1 1 d . . .
N6 N 0.67258(18) 0.47044(14) 0.74850(11) 0.0296(5) Uani 1 1 d . . .
N7 N 0.66437(18) 0.62271(14) 0.75694(11) 0.0298(5) Uani 1 1 d . . .
N8 N 0.60903(19) 0.68917(15) 0.72586(12) 0.0344(6) Uani 1 1 d . . .
C1 C 0.8320(3) 0.5551(3) 0.3487(2) 0.0697(12) Uani 1 1 d . . .
H1A H 0.8490 0.6110 0.3686 0.105 Uiso 1 1 calc R A .
H1B H 0.8940 0.5330 0.3266 0.105 Uiso 1 1 calc R . .
H1C H 0.8128 0.5160 0.3849 0.105 Uiso 1 1 calc R . .
C2 C 0.7409(2) 0.56339(19) 0.29676(15) 0.0387(7) Uani 1 1 d . A .
H2A H 0.6796 0.5872 0.3197 0.046 Uiso 1 1 calc R . .
H2B H 0.7606 0.6049 0.2617 0.046 Uiso 1 1 calc R . .
C3 C 0.8632(12) 0.4035(11) 0.2224(8) 0.059(3) Uani 0.64(4) 1 d PDU A 1
H3A H 0.9041 0.3514 0.2318 0.088 Uiso 0.64(4) 1 calc PR A 1
H3B H 0.9099 0.4530 0.2293 0.088 Uiso 0.64(4) 1 calc PR A 1
H3C H 0.8336 0.4026 0.1750 0.088 Uiso 0.64(4) 1 calc PR A 1
C3' C 0.8422(16) 0.3805(16) 0.2436(17) 0.058(5) Uani 0.36(4) 1 d PDU A 2
H3'A H 0.8684 0.3243 0.2578 0.088 Uiso 0.36(4) 1 calc PR A 2
H3'B H 0.8998 0.4222 0.2499 0.088 Uiso 0.36(4) 1 calc PR A 2
H3'C H 0.8174 0.3788 0.1952 0.088 Uiso 0.36(4) 1 calc PR A 2
C4 C 0.7736(12) 0.4089(7) 0.2706(8) 0.038(3) Uani 0.64(4) 1 d PDU A 1
H4A H 0.7279 0.3581 0.2637 0.046 Uiso 0.64(4) 1 calc PR A 1
H4B H 0.8045 0.4072 0.3183 0.046 Uiso 0.64(4) 1 calc PR A 1
C4' C 0.751(2) 0.4058(11) 0.2865(13) 0.036(4) Uani 0.36(4) 1 d PDU A 2
H4'A H 0.6959 0.3612 0.2836 0.043 Uiso 0.36(4) 1 calc PR A 2
H4'B H 0.7773 0.4116 0.3350 0.043 Uiso 0.36(4) 1 calc PR A 2
C5 C 0.6314(2) 0.48985(19) 0.20872(14) 0.0336(7) Uani 1 1 d . A .
C6 C 0.6011(2) 0.41624(18) 0.17058(15) 0.0361(7) Uani 1 1 d . . .
H6A H 0.6362 0.3639 0.1807 0.043 Uiso 1 1 calc R A .
C7 C 0.5226(2) 0.41910(18) 0.11980(14) 0.0326(7) Uani 1 1 d . A .
H7A H 0.5037 0.3682 0.0960 0.039 Uiso 1 1 calc R . .
C8 C 0.4685(2) 0.49438(17) 0.10122(14) 0.0290(6) Uani 1 1 d . . .
C9 C 0.5012(2) 0.56604(17) 0.13879(14) 0.0299(6) Uani 1 1 d . A .
C10 C 0.5797(2) 0.56591(18) 0.19000(14) 0.0323(7) Uani 1 1 d . . .
H10A H 0.5993 0.6173 0.2129 0.039 Uiso 1 1 calc R A .
C11 C 0.3832(2) 0.50115(17) 0.04971(13) 0.0284(6) Uani 1 1 d . A .
C12 C 0.3303(2) 0.58011(17) 0.03948(14) 0.0309(6) Uani 1 1 d . . .
C13 C 0.3680(2) 0.65388(18) 0.07899(15) 0.0347(7) Uani 1 1 d . A .
C14 C 0.3444(2) 0.43365(18) 0.00722(13) 0.0295(6) Uani 1 1 d . . .
C15 C 0.2539(2) 0.44903(17) -0.03513(14) 0.0299(6) Uani 1 1 d . A .
C16 C 0.2414(2) 0.58851(19) -0.00834(15) 0.0359(7) Uani 1 1 d . A .
C17 C 0.1867(3) 0.67194(19) -0.02401(17) 0.0465(8) Uani 1 1 d . . .
H17A H 0.1280 0.6630 -0.0584 0.070 Uiso 1 1 calc R A .
H17B H 0.2376 0.7122 -0.0417 0.070 Uiso 1 1 calc R . .
H17C H 0.1588 0.6949 0.0179 0.070 Uiso 1 1 calc R . .
C18 C 0.3705(2) 0.34804(18) -0.00770(14) 0.0319(7) Uani 1 1 d . A .
H18A H 0.4302 0.3190 0.0130 0.038 Uiso 1 1 calc R . .
C19 C 0.1423(2) 0.35698(18) -0.11675(14) 0.0329(7) Uani 1 1 d . . .
C20 C 0.1584(2) 0.30341(19) -0.17136(15) 0.0380(7) Uani 1 1 d . . .
H20A H 0.2266 0.2795 -0.1770 0.046 Uiso 1 1 calc R . .
C21 C 0.0741(3) 0.2850(2) -0.21763(16) 0.0452(8) Uani 1 1 d . . .
H21A H 0.0841 0.2477 -0.2549 0.054 Uiso 1 1 calc R . .
C22 C -0.0248(3) 0.3208(2) -0.20975(18) 0.0522(9) Uani 1 1 d . . .
H22A H -0.0820 0.3091 -0.2422 0.063 Uiso 1 1 calc R . .
C23 C -0.0406(3) 0.3736(2) -0.15465(18) 0.0507(9) Uani 1 1 d . . .
H23A H -0.1089 0.3971 -0.1488 0.061 Uiso 1 1 calc R . .
C24 C 0.0430(2) 0.3921(2) -0.10807(16) 0.0417(8) Uani 1 1 d . . .
H24A H 0.0325 0.4287 -0.0704 0.050 Uiso 1 1 calc R . .
C25 C 0.0791(3) 0.3799(2) 0.42250(17) 0.0495(9) Uani 1 1 d . . .
H25A H 0.0572 0.3264 0.4003 0.074 Uiso 1 1 calc R . .
H25B H 0.0180 0.4183 0.4230 0.074 Uiso 1 1 calc R . .
H25C H 0.1062 0.3686 0.4696 0.074 Uiso 1 1 calc R . .
C26 C 0.1661(2) 0.4211(2) 0.38296(14) 0.0384(7) Uani 1 1 d . . .
H26A H 0.2253 0.3802 0.3800 0.046 Uiso 1 1 calc R . .
H26B H 0.1375 0.4330 0.3357 0.046 Uiso 1 1 calc R . .
C27 C 0.0742(3) 0.6113(2) 0.43420(18) 0.0565(10) Uani 1 1 d . . .
H27A H 0.0447 0.6647 0.4157 0.085 Uiso 1 1 calc R . .
H27B H 0.1051 0.6208 0.4807 0.085 Uiso 1 1 calc R . .
H27C H 0.0175 0.5688 0.4354 0.085 Uiso 1 1 calc R . .
C28 C 0.1590(3) 0.5799(2) 0.38932(16) 0.0460(8) Uani 1 1 d . . .
H28A H 0.1275 0.5717 0.3422 0.055 Uiso 1 1 calc R . .
H28B H 0.2150 0.6238 0.3875 0.055 Uiso 1 1 calc R . .
C29 C 0.2805(2) 0.49909(18) 0.46842(14) 0.0318(7) Uani 1 1 d . . .
C30 C 0.3129(2) 0.57527(18) 0.50233(14) 0.0343(7) Uani 1 1 d . . .
H30A H 0.2818 0.6276 0.4876 0.041 Uiso 1 1 calc R . .
C31 C 0.3880(2) 0.57497(18) 0.55560(14) 0.0319(7) Uani 1 1 d . . .
H31A H 0.4068 0.6273 0.5772 0.038 Uiso 1 1 calc R . .
C32 C 0.4382(2) 0.50057(17) 0.57956(13) 0.0283(6) Uani 1 1 d . . .
C33 C 0.4049(2) 0.42660(17) 0.54576(14) 0.0294(6) Uani 1 1 d . . .
C34 C 0.3282(2) 0.42383(18) 0.49266(14) 0.0317(6) Uani 1 1 d . . .
H34A H 0.3078 0.3709 0.4725 0.038 Uiso 1 1 calc R . .
C35 C 0.5173(2) 0.49501(17) 0.63585(13) 0.0262(6) Uani 1 1 d . . .
C36 C 0.5596(2) 0.41497(17) 0.65435(14) 0.0289(6) Uani 1 1 d . . .
C37 C 0.5321(2) 0.34113(18) 0.61206(14) 0.0328(7) Uani 1 1 d . . .
C38 C 0.5572(2) 0.56458(16) 0.67525(13) 0.0262(6) Uani 1 1 d . . .
C39 C 0.6343(2) 0.54744(17) 0.72767(13) 0.0282(6) Uani 1 1 d . . .
C40 C 0.6340(2) 0.40530(17) 0.71185(14) 0.0279(6) Uani 1 1 d . . .
C41 C 0.6719(2) 0.31981(18) 0.73766(15) 0.0346(7) Uani 1 1 d . . .
H41A H 0.7138 0.3269 0.7811 0.052 Uiso 1 1 calc R . .
H41B H 0.7160 0.2935 0.7039 0.052 Uiso 1 1 calc R . .
H41C H 0.6105 0.2834 0.7448 0.052 Uiso 1 1 calc R . .
C42 C 0.5459(2) 0.65459(18) 0.67772(14) 0.0343(7) Uani 1 1 d . . .
H42A H 0.4983 0.6860 0.6480 0.041 Uiso 1 1 calc R . .
C43 C 0.7390(2) 0.63992(17) 0.81222(14) 0.0298(6) Uani 1 1 d . . .
C44 C 0.7221(2) 0.71102(18) 0.85298(14) 0.0347(7) Uani 1 1 d . . .
H44A H 0.6615 0.7460 0.8439 0.042 Uiso 1 1 calc R . .
C45 C 0.7946(3) 0.7300(2) 0.90668(15) 0.0406(8) Uani 1 1 d . . .
H45A H 0.7837 0.7783 0.9345 0.049 Uiso 1 1 calc R . .
C46 C 0.8830(2) 0.6791(2) 0.92016(15) 0.0405(8) Uani 1 1 d . . .
H46A H 0.9324 0.6923 0.9572 0.049 Uiso 1 1 calc R . .
C47 C 0.8991(2) 0.6086(2) 0.87928(16) 0.0411(8) Uani 1 1 d . . .
H47A H 0.9599 0.5738 0.8883 0.049 Uiso 1 1 calc R . .
C48 C 0.8271(2) 0.58895(19) 0.82561(15) 0.0380(7) Uani 1 1 d . . .
H48A H 0.8381 0.5405 0.7980 0.046 Uiso 1 1 calc R . .

loop_
_atom_site_aniso_label
_atom_site_aniso_U_11
_atom_site_aniso_U_22
_atom_site_aniso_U_33
_atom_site_aniso_U_23
_atom_site_aniso_U_13
_atom_site_aniso_U_12
O1 0.0352(12) 0.0259(11) 0.0424(11) -0.0018(9) -0.0020(9) -0.0001(9)
O2 0.0584(15) 0.0268(12) 0.0648(15) -0.0038(10) -0.0175(12) 0.0043(11)
O3 0.0362(12) 0.0233(10) 0.0393(11) 0.0008(8) -0.0079(9) -0.0003(8)
O4 0.0530(14) 0.0221(11) 0.0536(13) -0.0042(10) -0.0134(11) 0.0039(10)
N1 0.0334(15) 0.0352(15) 0.0452(15) -0.0045(12) -0.0070(11) 0.0006(11)
N2 0.0372(15) 0.0264(13) 0.0427(14) -0.0002(11) -0.0043(11) 0.0013(11)
N3 0.0302(13) 0.0276(13) 0.0363(13) -0.0008(10) -0.0049(10) -0.0021(10)
N4 0.0317(14) 0.0286(13) 0.0374(13) 0.0013(11) -0.0042(11) 0.0009(11)
N5 0.0363(15) 0.0342(14) 0.0390(14) 0.0014(11) -0.0101(11) 0.0020(11)
N6 0.0285(13) 0.0277(13) 0.0325(12) 0.0021(10) 0.0006(10) 0.0020(10)
N7 0.0329(13) 0.0206(12) 0.0350(13) -0.0007(10) -0.0043(10) -0.0009(10)
N8 0.0383(14) 0.0258(13) 0.0384(14) 0.0006(11) -0.0051(11) 0.0012(11)
C1 0.057(2) 0.059(3) 0.089(3) -0.025(2) -0.029(2) 0.007(2)
C2 0.0377(18) 0.0359(17) 0.0418(17) -0.0039(14) -0.0040(14) -0.0069(14)
C3 0.056(5) 0.066(6) 0.053(5) 0.000(4) -0.002(4) 0.022(4)
C3' 0.052(7) 0.054(8) 0.069(9) -0.005(6) 0.002(6) 0.004(6)
C4 0.043(5) 0.036(4) 0.034(5) 0.003(3) -0.006(4) -0.002(3)
C4' 0.044(7) 0.035(5) 0.029(7) 0.011(4) -0.004(5) -0.009(5)
C5 0.0324(16) 0.0336(16) 0.0347(16) -0.0029(13) 0.0003(13) -0.0040(13)
C6 0.0374(17) 0.0263(16) 0.0438(17) 0.0000(13) -0.0031(14) 0.0020(13)
C7 0.0341(16) 0.0248(15) 0.0383(16) -0.0021(12) -0.0030(13) -0.0034(12)
C8 0.0274(15) 0.0255(15) 0.0339(15) -0.0018(12) 0.0011(12) -0.0035(12)
C9 0.0293(15) 0.0250(15) 0.0356(15) -0.0002(12) 0.0046(12) 0.0011(12)
C10 0.0315(16) 0.0287(16) 0.0367(16) -0.0053(12) 0.0024(13) -0.0051(13)
C11 0.0281(15) 0.0259(15) 0.0313(15) 0.0016(12) 0.0039(12) -0.0032(12)
C12 0.0316(16) 0.0253(15) 0.0356(15) 0.0000(12) 0.0009(12) 0.0004(12)
C13 0.0392(18) 0.0249(16) 0.0394(17) 0.0019(13) -0.0032(14) -0.0003(13)
C14 0.0302(15) 0.0287(15) 0.0295(14) 0.0017(12) 0.0025(12) -0.0010(12)
C15 0.0313(16) 0.0214(14) 0.0368(15) 0.0009(12) 0.0003(12) -0.0033(12)
C16 0.0361(17) 0.0316(16) 0.0397(17) 0.0013(13) 0.0000(13) 0.0011(13)
C17 0.049(2) 0.0280(17) 0.060(2) -0.0026(15) -0.0118(16) 0.0033(15)
C18 0.0324(16) 0.0305(16) 0.0326(15) -0.0005(12) 0.0007(12) 0.0006(13)
C19 0.0349(17) 0.0265(15) 0.0363(16) 0.0036(13) -0.0064(13) -0.0016(13)
C20 0.0381(18) 0.0364(17) 0.0392(17) 0.0012(14) -0.0019(14) -0.0061(14)
C21 0.047(2) 0.0421(19) 0.0453(19) -0.0051(15) -0.0076(15) -0.0017(16)
C22 0.044(2) 0.050(2) 0.060(2) -0.0040(18) -0.0204(17) -0.0068(17)
C23 0.0372(19) 0.045(2) 0.068(2) -0.0021(18) -0.0105(17) 0.0042(16)
C24 0.0377(18) 0.0366(18) 0.0499(19) -0.0037(15) -0.0043(14) 0.0039(14)
C25 0.043(2) 0.048(2) 0.057(2) -0.0050(17) 0.0031(16) -0.0056(16)
C26 0.0401(18) 0.0420(18) 0.0322(16) -0.0043(14) -0.0049(13) -0.0046(14)
C27 0.042(2) 0.062(2) 0.065(2) -0.0136(19) -0.0015(17) -0.0001(18)
C28 0.044(2) 0.050(2) 0.0426(18) -0.0020(16) -0.0085(15) 0.0018(16)
C29 0.0272(16) 0.0340(16) 0.0336(15) 0.0027(13) -0.0018(12) -0.0029(12)
C30 0.0334(16) 0.0264(15) 0.0422(17) 0.0062(13) -0.0051(13) 0.0023(13)
C31 0.0326(16) 0.0253(15) 0.0368(16) 0.0005(12) -0.0060(13) -0.0024(12)
C32 0.0277(15) 0.0248(15) 0.0324(15) 0.0007(12) 0.0014(12) -0.0014(12)
C33 0.0342(16) 0.0227(14) 0.0313(15) 0.0049(12) 0.0016(12) -0.0010(12)
C34 0.0349(16) 0.0264(15) 0.0337(15) -0.0007(12) 0.0004(13) -0.0041(13)
C35 0.0244(14) 0.0270(15) 0.0274(14) 0.0012(11) 0.0015(11) -0.0024(11)
C36 0.0294(15) 0.0237(15) 0.0336(15) 0.0022(12) 0.0022(12) -0.0008(12)
C37 0.0347(17) 0.0280(16) 0.0354(16) 0.0065(12) -0.0010(13) -0.0016(13)
C38 0.0279(15) 0.0212(14) 0.0294(14) 0.0014(11) -0.0005(11) -0.0008(11)
C39 0.0257(15) 0.0248(15) 0.0340(15) -0.0012(12) 0.0018(12) -0.0027(12)
C40 0.0247(15) 0.0226(14) 0.0365(15) 0.0011(12) 0.0015(12) -0.0002(11)
C41 0.0366(17) 0.0288(16) 0.0378(16) 0.0019(13) -0.0026(13) -0.0014(13)
C42 0.0365(17) 0.0273(16) 0.0382(16) 0.0020(13) -0.0050(13) 0.0014(13)
C43 0.0308(16) 0.0276(15) 0.0308(15) 0.0014(12) 0.0000(12) -0.0043(12)
C44 0.0334(17) 0.0327(16) 0.0379(16) 0.0006(13) 0.0010(13) -0.0010(13)
C45 0.049(2) 0.0353(17) 0.0379(17) -0.0073(14) 0.0015(14) -0.0066(15)
C46 0.0401(19) 0.0396(18) 0.0408(17) 0.0001(14) -0.0068(14) -0.0101(15)
C47 0.0380(18) 0.0360(18) 0.0481(19) 0.0007(15) -0.0081(14) -0.0001(14)
C48 0.0388(18) 0.0320(17) 0.0426(17) -0.0032(14) -0.0028(14) -0.0005(14)

loop_
_atom_type_symbol
_atom_type_description
_atom_type_scat_dispersion_real
_atom_type_scat_dispersion_imag
_atom_type_scat_source
C C 0.0033 0.0016 'International Tables Vol C Tables 4.2.6.8 and 6.1.1.4'
H H 0.0000 0.0000 'International Tables Vol C Tables 4.2.6.8 and 6.1.1.4'
N N 0.0061 0.0033 'International Tables Vol C Tables 4.2.6.8 and 6.1.1.4'
O O 0.0106 0.0060 'International Tables Vol C Tables 4.2.6.8 and 6.1.1.4'

loop_
_geom_angle_atom_site_label_1
_geom_angle_atom_site_label_2
_geom_angle_atom_site_label_3
_geom_angle
C13 O1 C9 123.2(2)
C37 O3 C33 121.8(2)
C5 N1 C4' 122.4(10)
C5 N1 C2 118.8(2)
C4' N1 C2 118.7(10)
C5 N1 C4 119.7(6)
C4' N1 C4 17.1(8)
C2 N1 C4 119.0(6)
C16 N2 C15 114.6(2)
C15 N3 N4 110.5(2)
C15 N3 C19 130.0(2)
N4 N3 C19 119.5(2)
C18 N4 N3 105.6(2)
C29 N5 C26 121.3(2)
C29 N5 C28 120.5(2)
C26 N5 C28 117.7(2)
C40 N6 C39 114.5(2)
C39 N7 N8 110.7(2)
C39 N7 C43 130.1(2)
N8 N7 C43 119.2(2)
C42 N8 N7 105.7(2)
C2 C1 H1A 109.5
C2 C1 H1B 109.5
H1A C1 H1B 109.5
C2 C1 H1C 109.5
H1A C1 H1C 109.5
H1B C1 H1C 109.5
N1 C2 C1 115.9(3)
N1 C2 H2A 108.3
C1 C2 H2A 108.3
N1 C2 H2B 108.3
C1 C2 H2B 108.3
H2A C2 H2B 107.4
C4' C3' H3'A 109.5
C4' C3' H3'B 109.5
H3'A C3' H3'B 109.5
C4' C3' H3'C 109.5
H3'A C3' H3'C 109.5
H3'B C3' H3'C 109.5
N1 C4 C3 114.7(7)
N1 C4 H4A 108.6
C3 C4 H4A 108.6
N1 C4 H4B 108.6
C3 C4 H4B 108.6
H4A C4 H4B 107.6
N1 C4' C3' 109.7(12)
N1 C4' H4'A 109.7
C3' C4' H4'A 109.7
N1 C4' H4'B 109.7
C3' C4' H4'B 109.7
H4'A C4' H4'B 108.2
N1 C5 C10 122.3(3)
N1 C5 C6 120.7(3)
C10 C5 C6 117.0(3)
C7 C6 C5 121.2(3)
C7 C6 H6A 119.4
C5 C6 H6A 119.4
C6 C7 C8 122.5(3)
C6 C7 H7A 118.7
C8 C7 H7A 118.7
C9 C8 C7 115.0(2)
C9 C8 C11 119.7(3)
C7 C8 C11 125.3(2)
C10 C9 O1 115.6(2)
C10 C9 C8 124.3(3)
O1 C9 C8 120.1(2)
C9 C10 C5 119.9(3)
C9 C10 H10A 120.1
C5 C10 H10A 120.1
C14 C11 C12 115.5(2)
C14 C11 C8 125.1(2)
C12 C11 C8 119.4(2)
C11 C12 C16 121.3(3)
C11 C12 C13 119.1(2)
C16 C12 C13 119.6(3)
O2 C13 O1 114.4(3)
O2 C13 C12 127.4(3)
O1 C13 C12 118.3(2)
C15 C14 C11 117.5(3)
C15 C14 C18 103.6(2)
C11 C14 C18 139.0(3)
N2 C15 N3 124.2(2)
N2 C15 C14 127.9(3)
N3 C15 C14 107.8(2)
N2 C16 C12 122.8(3)
N2 C16 C17 113.9(3)
C12 C16 C17 123.3(3)
C16 C17 H17A 109.5
C16 C17 H17B 109.5
H17A C17 H17B 109.5
C16 C17 H17C 109.5
H17A C17 H17C 109.5
H17B C17 H17C 109.5
N4 C18 C14 112.5(3)
N4 C18 H18A 123.8
C14 C18 H18A 123.8
C20 C19 C24 120.8(3)
C20 C19 N3 118.9(3)
C24 C19 N3 120.3(3)
C19 C20 C21 119.2(3)
C19 C20 H20A 120.4
C21 C20 H20A 120.4
C22 C21 C20 120.2(3)
C22 C21 H21A 119.9
C20 C21 H21A 119.9
C23 C22 C21 120.2(3)
C23 C22 H22A 119.9
C21 C22 H22A 119.9
C24 C23 C22 120.0(3)
C24 C23 H23A 120.0
C22 C23 H23A 120.0
C23 C24 C19 119.5(3)
C23 C24 H24A 120.2
C19 C24 H24A 120.2
C26 C25 H25A 109.5
C26 C25 H25B 109.5
H25A C25 H25B 109.5
C26 C25 H25C 109.5
H25A C25 H25C 109.5
H25B C25 H25C 109.5
N5 C26 C25 114.0(3)
N5 C26 H26A 108.7
C25 C26 H26A 108.7
N5 C26 H26B 108.7
C25 C26 H26B 108.7
H26A C26 H26B 107.6
C28 C27 H27A 109.5
C28 C27 H27B 109.5
H27A C27 H27B 109.5
C28 C27 H27C 109.5
H27A C27 H27C 109.5
H27B C27 H27C 109.5
N5 C28 C27 113.2(3)
N5 C28 H28A 108.9
C27 C28 H28A 108.9
N5 C28 H28B 108.9
C27 C28 H28B 108.9
H28A C28 H28B 107.8
N5 C29 C34 121.9(3)
N5 C29 C30 121.3(3)
C34 C29 C30 116.8(2)
C31 C30 C29 121.4(3)
C31 C30 H30A 119.3
C29 C30 H30A 119.3
C30 C31 C32 122.6(3)
C30 C31 H31A 118.7
C32 C31 H31A 118.7
C33 C32 C31 115.0(2)
C33 C32 C35 119.2(2)
C31 C32 C35 125.8(2)
C34 C33 O3 114.5(2)
C34 C33 C32 124.3(3)
O3 C33 C32 121.2(2)
C33 C34 C29 119.8(3)
C33 C34 H34A 120.1
C29 C34 H34A 120.1
C36 C35 C38 115.8(2)
C36 C35 C32 119.0(2)
C38 C35 C32 125.2(2)
C35 C36 C40 121.3(2)
C35 C36 C37 119.6(2)
C40 C36 C37 119.0(2)
O4 C37 O3 114.8(3)
O4 C37 C36 127.2(3)
O3 C37 C36 118.0(2)
C39 C38 C35 117.4(2)
C39 C38 C42 103.5(2)
C35 C38 C42 139.0(3)
N6 C39 N7 124.4(2)
N6 C39 C38 127.8(2)
N7 C39 C38 107.8(2)
N6 C40 C36 123.0(2)
N6 C40 C41 114.3(2)
C36 C40 C41 122.7(2)
C40 C41 H41A 109.5
C40 C41 H41B 109.5
H41A C41 H41B 109.5
C40 C41 H41C 109.5
H41A C41 H41C 109.5
H41B C41 H41C 109.5
N8 C42 C38 112.2(3)
N8 C42 H42A 123.9
C38 C42 H42A 123.9
C48 C43 C44 120.3(3)
C48 C43 N7 121.6(3)
C44 C43 N7 118.2(3)
C45 C44 C43 119.4(3)
C45 C44 H44A 120.3
C43 C44 H44A 120.3
C44 C45 C46 120.5(3)
C44 C45 H45A 119.8
C46 C45 H45A 119.8
C45 C46 C47 119.7(3)
C45 C46 H46A 120.1
C47 C46 H46A 120.1
C48 C47 C46 120.3(3)
C48 C47 H47A 119.9
C46 C47 H47A 119.9
C47 C48 C43 119.9(3)
C47 C48 H48A 120.0
C43 C48 H48A 120.0

loop_
_geom_bond_atom_site_label_1
_geom_bond_atom_site_label_2
_geom_bond_distance
O1 C13 1.374(3)
O1 C9 1.381(3)
O2 C13 1.212(3)
O3 C37 1.379(3)
O3 C33 1.381(3)
O4 C37 1.210(3)
N1 C5 1.372(4)
N1 C4' 1.441(13)
N1 C2 1.456(4)
N1 C4 1.472(8)
N2 C16 1.334(4)
N2 C15 1.356(3)
N3 C15 1.370(3)
N3 N4 1.376(3)
N3 C19 1.414(3)
N4 C18 1.316(3)
N5 C29 1.372(3)
N5 C26 1.460(4)
N5 C28 1.466(4)
N6 C40 1.327(3)
N6 C39 1.358(3)
N7 C39 1.360(3)
N7 N8 1.379(3)
N7 C43 1.417(3)
N8 C42 1.314(3)
C1 C2 1.494(4)
C1 H1A 0.9800
C1 H1B 0.9800
C1 H1C 0.9800
C2 H2A 0.9900
C2 H2B 0.9900
C3 C4 1.516(9)
C3 H3A 0.9800
C3 H3B 0.9800
C3 H3C 0.9800
C3' C4' 1.513(14)
C3' H3'A 0.9800
C3' H3'B 0.9800
C3' H3'C 0.9800
C4 H4A 0.9900
C4 H4B 0.9900
C4' H4'A 0.9900
C4' H4'B 0.9900
C5 C10 1.401(4)
C5 C6 1.418(4)
C6 C7 1.360(4)
C6 H6A 0.9500
C7 C8 1.404(4)
C7 H7A 0.9500
C8 C9 1.395(4)
C8 C11 1.434(4)
C9 C10 1.366(4)
C10 H10A 0.9500
C11 C14 1.418(4)
C11 C12 1.419(4)
C12 C16 1.423(4)
C12 C13 1.459(4)
C14 C15 1.391(4)
C14 C18 1.422(4)
C16 C17 1.507(4)
C17 H17A 0.9800
C17 H17B 0.9800
C17 H17C 0.9800
C18 H18A 0.9500
C19 C20 1.385(4)
C19 C24 1.389(4)
C20 C21 1.386(4)
C20 H20A 0.9500
C21 C22 1.386(5)
C21 H21A 0.9500
C22 C23 1.384(5)
C22 H22A 0.9500
C23 C24 1.383(4)
C23 H23A 0.9500
C24 H24A 0.9500
C25 C26 1.523(4)
C25 H25A 0.9800
C25 H25B 0.9800
C25 H25C 0.9800
C26 H26A 0.9900
C26 H26B 0.9900
C27 C28 1.507(5)
C27 H27A 0.9800
C27 H27B 0.9800
C27 H27C 0.9800
C28 H28A 0.9900
C28 H28B 0.9900
C29 C34 1.399(4)
C29 C30 1.419(4)
C30 C31 1.365(4)
C30 H30A 0.9500
C31 C32 1.399(4)
C31 H31A 0.9500
C32 C33 1.391(4)
C32 C35 1.443(4)
C33 C34 1.377(4)
C34 H34A 0.9500
C35 C36 1.407(4)
C35 C38 1.414(4)
C36 C40 1.430(4)
C36 C37 1.456(4)
C38 C39 1.397(4)
C38 C42 1.425(4)
C40 C41 1.505(4)
C41 H41A 0.9800
C41 H41B 0.9800
C41 H41C 0.9800
C42 H42A 0.9500
C43 C48 1.383(4)
C43 C44 1.397(4)
C44 C45 1.384(4)
C44 H44A 0.9500
C45 C46 1.386(4)
C45 H45A 0.9500
C46 C47 1.389(4)
C46 H46A 0.9500
C47 C48 1.382(4)
C47 H47A 0.9500
C48 H48A 0.9500

loop_
_geom_torsion_atom_site_label_1
_geom_torsion_atom_site_label_2
_geom_torsion_atom_site_label_3
_geom_torsion_atom_site_label_4
_geom_torsion
C15 N3 N4 C18 2.0(3)
C19 N3 N4 C18 -178.2(2)
C39 N7 N8 C42 -0.3(3)
C43 N7 N8 C42 -179.3(2)
C5 N1 C2 C1 -173.0(3)
C4' N1 C2 C1 8.8(13)
C4 N1 C2 C1 -10.7(10)
C5 N1 C4 C3 77.7(10)
C4' N1 C4 C3 -178(6)
C2 N1 C4 C3 -84.5(12)
C5 N1 C4' C3' 84.6(18)
C2 N1 C4' C3' -97.3(16)
C4 N1 C4' C3' -1(4)
C4' N1 C5 C10 172.8(14)
C2 N1 C5 C10 -5.3(4)
C4 N1 C5 C10 -167.5(9)
C4' N1 C5 C6 -6.2(14)
C2 N1 C5 C6 175.7(3)
C4 N1 C5 C6 13.5(10)
N1 C5 C6 C7 176.7(3)
C10 C5 C6 C7 -2.4(4)
C5 C6 C7 C8 1.2(5)
C6 C7 C8 C9 -0.1(4)
C6 C7 C8 C11 -178.0(3)
C13 O1 C9 C10 -175.5(2)
C13 O1 C9 C8 4.1(4)
C7 C8 C9 C10 0.2(4)
C11 C8 C9 C10 178.3(3)
C7 C8 C9 O1 -179.4(2)
C11 C8 C9 O1 -1.3(4)
O1 C9 C10 C5 178.1(2)
C8 C9 C10 C5 -1.5(4)
N1 C5 C10 C9 -176.5(3)
C6 C5 C10 C9 2.5(4)
C9 C8 C11 C14 178.5(3)
C7 C8 C11 C14 -3.6(4)
C9 C8 C11 C12 -2.5(4)
C7 C8 C11 C12 175.4(3)
C14 C11 C12 C16 2.7(4)
C8 C11 C12 C16 -176.4(2)
C14 C11 C12 C13 -177.4(2)
C8 C11 C12 C13 3.5(4)
C9 O1 C13 O2 177.6(3)
C9 O1 C13 C12 -3.0(4)
C11 C12 C13 O2 178.5(3)
C16 C12 C13 O2 -1.6(5)
C11 C12 C13 O1 -0.8(4)
C16 C12 C13 O1 179.1(2)
C12 C11 C14 C15 -5.6(4)
C8 C11 C14 C15 173.5(3)
C12 C11 C14 C18 173.9(3)
C8 C11 C14 C18 -7.0(5)
C16 N2 C15 N3 -176.4(3)
C16 N2 C15 C14 0.9(4)
N4 N3 C15 N2 175.1(3)
C19 N3 C15 N2 -4.7(5)
N4 N3 C15 C14 -2.7(3)
C19 N3 C15 C14 177.5(3)
C11 C14 C15 N2 4.2(4)
C18 C14 C15 N2 -175.5(3)
C11 C14 C15 N3 -178.2(2)
C18 C14 C15 N3 2.2(3)
C15 N2 C16 C12 -4.3(4)
C15 N2 C16 C17 174.7(3)
C11 C12 C16 N2 2.5(4)
C13 C12 C16 N2 -177.4(3)
C11 C12 C16 C17 -176.3(3)
C13 C12 C16 C17 3.8(4)
N3 N4 C18 C14 -0.6(3)
C15 C14 C18 N4 -1.0(3)
C11 C14 C18 N4 179.5(3)
C15 N3 C19 C20 144.3(3)
N4 N3 C19 C20 -35.5(4)
C15 N3 C19 C24 -35.8(4)
N4 N3 C19 C24 144.5(3)
C24 C19 C20 C21 0.0(4)
N3 C19 C20 C21 180.0(3)
C19 C20 C21 C22 0.9(5)
C20 C21 C22 C23 -1.5(5)
C21 C22 C23 C24 1.4(5)
C22 C23 C24 C19 -0.5(5)
C20 C19 C24 C23 -0.2(5)
N3 C19 C24 C23 179.9(3)
C29 N5 C26 C25 79.2(4)
C28 N5 C26 C25 -92.7(3)
C29 N5 C28 C27 -76.2(4)
C26 N5 C28 C27 95.8(3)
C26 N5 C29 C34 8.2(4)
C28 N5 C29 C34 179.9(3)
C26 N5 C29 C30 -173.6(3)
C28 N5 C29 C30 -1.9(4)
N5 C29 C30 C31 -177.7(3)
C34 C29 C30 C31 0.6(4)
C29 C30 C31 C32 0.8(4)
C30 C31 C32 C33 -1.0(4)
C30 C31 C32 C35 -179.4(3)
C37 O3 C33 C34 175.3(2)
C37 O3 C33 C32 -4.0(4)
C31 C32 C33 C34 -0.3(4)
C35 C32 C33 C34 178.3(3)
C31 C32 C33 O3 178.9(2)
C35 C32 C33 O3 -2.6(4)
O3 C33 C34 C29 -177.6(2)
C32 C33 C34 C29 1.6(4)
N5 C29 C34 C33 176.6(3)
C30 C29 C34 C33 -1.8(4)
C33 C32 C35 C36 0.9(4)
C31 C32 C35 C36 179.2(3)
C33 C32 C35 C38 -179.1(3)
C31 C32 C35 C38 -0.7(4)
C38 C35 C36 C40 3.2(4)
C32 C35 C36 C40 -176.8(2)
C38 C35 C36 C37 -173.2(2)
C32 C35 C36 C37 6.8(4)
C33 O3 C37 O4 -168.2(3)
C33 O3 C37 C36 11.6(4)
C35 C36 C37 O4 166.8(3)
C40 C36 C37 O4 -9.7(4)
C35 C36 C37 O3 -13.0(4)
C40 C36 C37 O3 170.6(2)
C36 C35 C38 C39 0.4(4)
C32 C35 C38 C39 -179.6(2)
C36 C35 C38 C42 177.6(3)
C32 C35 C38 C42 -2.4(5)
C40 N6 C39 N7 -178.7(3)
C40 N6 C39 C38 3.1(4)
N8 N7 C39 N6 -178.1(2)
C43 N7 C39 N6 0.8(5)
N8 N7 C39 C38 0.5(3)
C43 N7 C39 C38 179.4(3)
C35 C38 C39 N6 -3.9(4)
C42 C38 C39 N6 178.0(3)
C35 C38 C39 N7 177.6(2)
C42 C38 C39 N7 -0.4(3)
C39 N6 C40 C36 1.0(4)
C39 N6 C40 C41 -176.6(2)
C35 C36 C40 N6 -4.1(4)
C37 C36 C40 N6 172.3(3)
C35 C36 C40 C41 173.3(3)
C37 C36 C40 C41 -10.3(4)
N7 N8 C42 C38 0.0(3)
C39 C38 C42 N8 0.3(3)
C35 C38 C42 N8 -177.1(3)
C39 N7 C43 C48 30.5(4)
N8 N7 C43 C48 -150.7(3)
C39 N7 C43 C44 -150.3(3)
N8 N7 C43 C44 28.5(4)
C48 C43 C44 C45 0.2(4)
N7 C43 C44 C45 -179.0(2)
C43 C44 C45 C46 -0.1(4)
C44 C45 C46 C47 0.2(5)
C45 C46 C47 C48 -0.4(5)
C46 C47 C48 C43 0.4(5)
C44 C43 C48 C47 -0.3(4)
N7 C43 C48 C47 178.8(3)
